data_8101536
loop_
_publ_author_name
'Tinant, Bernard'
'Declercq, Jean-Paul'
'Jnoff, Eric'
'Ghosez, Leon'

_publ_section_title
;
Crystal structure of S-ethyl (3S,4R,5S,6S)-5-carbothioate-3,4-dimethyl-
6-phenyltetrahydropyridin-2(1H)-one, C~16~H~21~NO~2~S
;
_journal_issue 3
_journal_name_full 'Zeitschrift f\"ur Kristallographie - New Crystal Structures'
_journal_page_first 321
_journal_page_last 322
_journal_volume 214
_journal_year 1999
_chemical_formula_moiety 'C16 H21 N O2 S'
_chemical_formula_sum 'C16 H21 N O2 S'
_chemical_formula_weight 291.40
_space_group_IT_number 5
_symmetry_cell_setting monoclinic
_symmetry_space_group_name_Hall 'C 2y'
_symmetry_space_group_name_H-M 'C 1 2 1'
_cell_angle_alpha 90.00
_cell_angle_beta 90.51(3)
_cell_angle_gamma 90.00
_cell_formula_units_Z 4
_cell_length_a 19.844(5)
_cell_length_b 5.684(2)
_cell_length_c 14.646(6)
_cell_measurement_temperature 293(2)
_cell_volume 1651.9(10)
_diffrn_ambient_temperature 293(2)
_exptl_crystal_density_diffrn 1.172
_refine_ls_R_factor_obs 0.0772
_cod_original_sg_symbol_H-M 'C 2'
_cod_database_code 8101536

loop_
_symmetry_equiv_pos_as_xyz
'x, y, z'
'-x, y, -z'
'x+1/2, y+1/2, z'
'-x+1/2, y+1/2, -z'

loop_
_atom_site_aniso_label
_atom_site_aniso_U_11
_atom_site_aniso_U_22
_atom_site_aniso_U_33
_atom_site_aniso_U_23
_atom_site_aniso_U_13
_atom_site_aniso_U_12
N1 0.0451(15) 0.068(2) 0.0477(13) -0.0059(12) 0.0052(11) 0.0084(14)
C2 0.050(2) 0.064(2) 0.052(2) 0.004(2) 0.0087(13) 0.015(2)
C3 0.044(2) 0.088(3) 0.056(2) 0.009(2) 0.0069(14) 0.012(2)
C4 0.049(2) 0.094(3) 0.047(2) 0.006(2) 0.0012(13) 0.014(2)
C5 0.044(2) 0.062(2) 0.047(2) -0.001(2) 0.0048(13) 0.001(2)
C6 0.0398(15) 0.056(2) 0.0449(14) 0.0011(15) 0.0060(11) 0.005(2)
O7 0.056(2) 0.109(3) 0.0561(14) -0.005(2) 0.0103(12) 0.024(2)
C8 0.059(2) 0.115(5) 0.089(3) -0.010(3) 0.016(2) -0.018(3)
C9 0.064(2) 0.176(7) 0.052(2) -0.014(3) -0.009(2) 0.023(4)
C10 0.050(2) 0.061(2) 0.045(2) 0.0021(15) 0.0054(13) -0.002(2)
S11 0.0798(7) 0.0567(6) 0.0802(7) -0.0023(4) 0.0294(5) 0.0016(5)
C12 0.083(3) 0.083(3) 0.074(2) -0.001(3) 0.027(2) 0.016(3)
C13 0.076(3) 0.159(8) 0.123(5) 0.002(6) 0.019(3) 0.025(5)
O14 0.082(2) 0.062(2) 0.0665(15) 0.0053(13) 0.0282(14) 0.003(2)
C15 0.0391(14) 0.058(2) 0.0428(14) -0.0031(14) 0.0037(11) 0.0017(15)
C16 0.043(2) 0.073(2) 0.056(2) 0.003(2) 0.0083(13) -0.003(2)
C17 0.038(2) 0.092(3) 0.069(2) -0.004(2) 0.0070(15) 0.002(2)
C18 0.047(2) 0.076(3) 0.067(2) -0.001(2) -0.004(2) 0.014(2)
C19 0.054(2) 0.066(2) 0.069(2) 0.010(2) -0.003(2) 0.004(2)
C20 0.041(2) 0.068(2) 0.059(2) 0.011(2) 0.0015(13) 0.000(2)

loop_
_atom_site_label
_atom_site_type_symbol
_atom_site_fract_x
_atom_site_fract_y
_atom_site_fract_z
_atom_site_U_iso_or_equiv
_atom_site_thermal_displace_type
_atom_site_occupancy
_atom_site_calc_flag
_atom_site_refinement_flags
_atom_site_disorder_group
N1 N 0.9744(2) 0.4447(6) 0.6195(2) 0.0536(8) Uani 1 d . .
C2 C 1.0415(2) 0.4262(8) 0.6279(2) 0.0556(9) Uani 1 d . .
C3 C 1.0748(2) 0.5081(11) 0.7159(2) 0.0625(10) Uani 1 d . .
C4 C 1.0258(2) 0.5139(11) 0.7958(2) 0.0630(10) Uani 1 d . .
C5 C 0.9630(2) 0.6525(8) 0.7653(2) 0.0507(8) Uani 1 d . .
C6 C 0.9258(2) 0.5136(8) 0.6895(2) 0.0467(7) Uani 1 d . .
O7 O 1.07640(15) 0.3529(8) 0.5648(2) 0.0736(9) Uani 1 d . .
C8 C 1.1119(3) 0.7407(15) 0.6960(4) 0.088(2) Uani 1 d . .
H8A H 1.1334(3) 0.7962(15) 0.7509(4) 0.095(4) Uiso 1 calc R .
H8B H 1.0801(3) 0.8561(15) 0.6748(4) 0.095(4) Uiso 1 calc R .
H8C H 1.1452(3) 0.7147(15) 0.6500(4) 0.095(4) Uiso 1 calc R .
C9 C 1.0592(3) 0.6171(17) 0.8817(3) 0.098(2) Uani 1 d . .
H9A H 1.0273(3) 0.6186(17) 0.9306(3) 0.095(4) Uiso 1 calc R .
H9B H 1.0738(3) 0.7748(17) 0.8694(3) 0.095(4) Uiso 1 calc R .
H9C H 1.0973(3) 0.5224(17) 0.8987(3) 0.095(4) Uiso 1 calc R .
C10 C 0.9132(2) 0.6973(7) 0.8426(2) 0.0517(8) Uani 1 d . .
S11 S 0.90378(6) 0.9980(2) 0.86388(8) 0.0721(4) Uani 1 d . .
C12 C 0.8375(3) 1.0017(13) 0.9470(3) 0.0797(13) Uani 1 d . .
C13 C 0.7695(3) 1.0134(25) 0.9064(6) 0.120(3) Uani 1 d . .
H13A H 0.7366(3) 1.0148(25) 0.9541(6) 0.095(4) Uiso 1 calc R .
H13B H 0.7622(3) 0.8788(25) 0.8680(6) 0.095(4) Uiso 1 calc R .
H13C H 0.7653(3) 1.1543(25) 0.8707(6) 0.095(4) Uiso 1 calc R .
O14 O 0.8845(2) 0.5442(6) 0.8837(2) 0.0700(8) Uani 1 d . .
C15 C 0.8696(2) 0.6574(7) 0.6484(2) 0.0465(7) Uani 1 d . .
C16 C 0.8030(2) 0.6031(9) 0.6691(2) 0.0572(9) Uani 1 d . .
H16 H 0.7935(2) 0.4745(9) 0.7061(2) 0.095(4) Uiso 1 calc R .
C17 C 0.7505(2) 0.7404(11) 0.6346(3) 0.0663(11) Uani 1 d . .
H17 H 0.7062(2) 0.7009(11) 0.6476(3) 0.095(4) Uiso 1 calc R .
C18 C 0.7637(2) 0.9321(9) 0.5819(3) 0.0635(10) Uani 1 d . .
H18 H 0.7284(2) 1.0248(9) 0.5601(3) 0.095(4) Uiso 1 calc R .
C19 C 0.8295(2) 0.9888(9) 0.5607(3) 0.0631(9) Uani 1 d . .
H19 H 0.8387(2) 1.1192(9) 0.5246(3) 0.095(4) Uiso 1 calc R .
C20 C 0.8817(2) 0.8497(9) 0.5937(3) 0.0562(9) Uani 1 d . .
H20 H 0.9259(2) 0.8871(9) 0.5787(3) 0.095(4) Uiso 1 calc R .
H1 H 0.9594(32) 0.4186(132) 0.5637(43) 0.095(4) Uiso 1 d . .
H3 H 1.1075(36) 0.3515(164) 0.7256(43) 0.095(4) Uiso 1 d . .
H4 H 1.0129(33) 0.3294(158) 0.8097(42) 0.095(4) Uiso 1 d . .
H5 H 0.9694(35) 0.8000(155) 0.7484(48) 0.095(4) Uiso 1 d . .
H6 H 0.9091(35) 0.3819(158) 0.7186(43) 0.095(4) Uiso 1 d . .
H12A H 0.8436(41) 0.8502(177) 0.9757(52) 0.095(4) Uiso 1 d . .
H12B H 0.8410(40) 1.1781(166) 0.9775(52) 0.095(4) Uiso 1 d . .

loop_
_geom_bond_atom_site_label_1
_geom_bond_atom_site_label_2
_geom_bond_distance
_geom_bond_site_symmetry_2
_geom_bond_publ_flag
N1 C2 1.342(5) . yes
N1 C6 1.467(4) . yes
N1 H1 0.88(6) . ?
C2 O7 1.232(5) . yes
C2 C3 1.516(6) . yes
C3 C4 1.530(5) . yes
C3 C8 1.542(9) . yes
C3 H3 1.11(9) . ?
C4 C9 1.533(7) . yes
C4 C5 1.537(5) . yes
C4 H4 1.10(9) . ?
C5 C10 1.530(5) . yes
C5 C6 1.544(5) . yes
C5 H5 0.88(9) . ?
C6 C15 1.505(5) . yes
C6 H6 0.92(8) . ?
C8 H8A 0.96 . ?
C8 H8B 0.96 . ?
C8 H8C 0.96 . ?
C9 H9A 0.96 . ?
C9 H9B 0.96 . ?
C9 H9C 0.96 . ?
C10 O14 1.204(5) . yes
C10 S11 1.748(4) . yes
S11 C12 1.801(5) . yes
C12 C13 1.471(9) . yes
C12 H12A 0.97(10) . ?
C12 H12B 1.10(9) . ?
C13 H13A 0.96 . ?
C13 H13B 0.96 . ?
C13 H13C 0.96 . ?
C15 C20 1.377(6) . yes
C15 C16 1.394(5) . yes
C16 C17 1.392(6) . yes
C16 H16 0.93 . ?
C17 C18 1.362(7) . yes
C17 H17 0.93 . ?
C18 C19 1.384(6) . yes
C18 H18 0.93 . ?
C19 C20 1.387(6) . yes
C19 H19 0.93 . ?
C20 H20 0.93 . ?

loop_
_cod_related_entry_id
_cod_related_entry_database
_cod_related_entry_code
1 ChemSpider 21183531
